data_7154368
loop_
_publ_author_name
'Guo, Shengmei'
'Lu, Lin'
'Gong, Jiuhan'
'Zhu, Zheng'
'Xu, Feng'
'Wei, Zhenhong'
'Cai, Hu'

_publ_section_title
;
 Copper-mediated tandem reaction of \b-ketoesters/ketones with tertiary
 amines for the synthesis of 2,3-dihydrofurans.
;
_journal_issue 15
_journal_name_full 'Organic &amp; biomolecular chemistry'
_journal_page_first 4426
_journal_page_last 4429
_journal_paper_doi 10.1039/c5ob00191a
_journal_volume 13
_journal_year 2015
_chemical_formula_moiety 'C23 H22 O6'
_chemical_formula_sum 'C23 H22 O6'
_chemical_formula_weight 394.41
_chemical_name_systematic
; 
 ? 
;
_space_group_IT_number 2
_symmetry_cell_setting triclinic
_symmetry_space_group_name_Hall '-P 1'
_symmetry_space_group_name_H-M 'P -1'
_atom_sites_solution_hydrogens geom
_atom_sites_solution_primary direct
_atom_sites_solution_secondary difmap
_audit_creation_method SHELXL-97
_audit_update_record
;
2014-07-30 deposited with the CCDC.
2015-03-06 downloaded from the CCDC.
;
_cell_angle_alpha 89.950(2)
_cell_angle_beta 75.602(2)
_cell_angle_gamma 72.860(2)
_cell_formula_units_Z 2
_cell_length_a 8.8905(5)
_cell_length_b 11.0671(5)
_cell_length_c 11.5086(6)
_cell_measurement_reflns_used 9982
_cell_measurement_temperature 296(2)
_cell_measurement_theta_max 27.640
_cell_measurement_theta_min 2.4825
_cell_volume 1044.87(9)
_computing_cell_refinement 'Bruker SMART'
_computing_data_collection 'Bruker SMART'
_computing_data_reduction 'Bruker SAINT'
_computing_molecular_graphics 'Bruker SHELXTL'
_computing_publication_material 'Bruker SHELXTL'
_computing_structure_refinement 'SHELXL-97 (Sheldrick, 1997)'
_computing_structure_solution 'SHELXS-97 (Sheldrick, 1990)'
_diffrn_ambient_temperature 296(2)
_diffrn_measured_fraction_theta_full 0.989
_diffrn_measured_fraction_theta_max 0.989
_diffrn_measurement_device_type 'Bruker Apex-II CCD diffractometer'
_diffrn_measurement_method 'Thin slice \f & \w scans'
_diffrn_radiation_monochromator graphite
_diffrn_radiation_source 'fine-focus sealed tube'
_diffrn_radiation_type MoK\a
_diffrn_radiation_wavelength 0.71073
_diffrn_reflns_av_R_equivalents 0.0168
_diffrn_reflns_av_sigmaI/netI 0.0132
_diffrn_reflns_limit_h_max 11
_diffrn_reflns_limit_h_min -11
_diffrn_reflns_limit_k_max 14
_diffrn_reflns_limit_k_min -14
_diffrn_reflns_limit_l_max 14
_diffrn_reflns_limit_l_min -14
_diffrn_reflns_number 17821
_diffrn_reflns_theta_full 27.75
_diffrn_reflns_theta_max 27.75
_diffrn_reflns_theta_min 2.48
_exptl_absorpt_coefficient_mu 0.091
_exptl_absorpt_correction_type multi-scan
_exptl_crystal_density_diffrn 1.254
_exptl_crystal_density_method 'not measured'
_exptl_crystal_F_000 416
_refine_diff_density_max 0.348
_refine_diff_density_min -0.260
_refine_diff_density_rms 0.053
_refine_ls_extinction_method none
_refine_ls_goodness_of_fit_ref 1.032
_refine_ls_hydrogen_treatment constr
_refine_ls_matrix_type full
_refine_ls_number_parameters 264
_refine_ls_number_reflns 4874
_refine_ls_number_restraints 0
_refine_ls_restrained_S_all 1.032
_refine_ls_R_factor_all 0.0578
_refine_ls_R_factor_gt 0.0504
_refine_ls_shift/su_max 0.000
_refine_ls_shift/su_mean 0.000
_refine_ls_structure_factor_coef Fsqd
_refine_ls_weighting_details 'calc w=1/[\s^2^(Fo^2^)+(0.0779P)^2^+0.2304P] where P=(Fo^2^+2Fc^2^)/3'
_refine_ls_weighting_scheme calc
_refine_ls_wR_factor_gt 0.1406
_refine_ls_wR_factor_ref 0.1491
_reflns_number_gt 4118
_reflns_number_total 4874
_reflns_threshold_expression >2sigma(I)
_cod_data_source_file c5ob00191a2.cif
_cod_data_source_block t
_cod_depositor_comments
;
The following automatic conversions were performed:

'_exptl_absorpt_correction_type' value 'Multi-scan' changed to
'multi-scan' according to
/usr/data/users/saulius/crontab/automatic-downloads/rss-feeds/RSC/lib/dictionaries/cif_core.dic
dictionary named 'cif_core.dic' version 2.4.2 from 2011-04-26.

Automatic conversion script
Id: cif_fix_values 3105 2015-03-04 15:46:00Z robertas 

 Adding full bibliography for 7154368.cif.
;
_cod_database_code 7154368

loop_
_symmetry_equiv_pos_as_xyz
'x, y, z'
'-x, -y, -z'

loop_
_atom_site_label
_atom_site_type_symbol
_atom_site_fract_x
_atom_site_fract_y
_atom_site_fract_z
_atom_site_U_iso_or_equiv
_atom_site_adp_type
_atom_site_occupancy
_atom_site_symmetry_multiplicity
_atom_site_calc_flag
_atom_site_refinement_flags
O1 O 0.35462(11) 0.42522(8) 0.24099(10) 0.0529(3) Uani 1 1 d .
O2 O 0.37432(16) 0.69035(13) 0.10354(11) 0.0734(4) Uani 1 1 d .
O3 O 0.90272(12) 0.33307(11) 0.11740(12) 0.0640(3) Uani 1 1 d .
O4 O 0.83765(15) 0.15460(11) 0.15022(14) 0.0775(4) Uani 1 1 d .
O5 O 0.38204(14) 0.69417(9) 0.39195(9) 0.0554(3) Uani 1 1 d .
O6 O 0.33179(16) 0.51674(12) 0.46232(11) 0.0686(3) Uani 1 1 d .
C1 C 0.49250(16) 0.32198(12) 0.21252(12) 0.0419(3) Uani 1 1 d .
C2 C 0.63001(16) 0.35394(12) 0.18235(12) 0.0445(3) Uani 1 1 d .
C3 C 0.58843(18) 0.49613(14) 0.18715(16) 0.0570(4) Uani 1 1 d .
H3A H 0.6108 0.5257 0.1072 0.068 Uiso 1 1 calc R
H3B H 0.6477 0.5267 0.2347 0.068 Uiso 1 1 calc R
C4 C 0.40464(16) 0.53711(12) 0.24815(13) 0.0462(3) Uani 1 1 d .
C5 C 0.45410(16) 0.20151(12) 0.22585(12) 0.0433(3) Uani 1 1 d .
C6 C 0.3357(2) 0.19167(15) 0.32673(16) 0.0608(4) Uani 1 1 d .
H6 H 0.2826 0.2606 0.3834 0.073 Uiso 1 1 calc R
C7 C 0.2965(3) 0.08021(18) 0.3433(2) 0.0768(5) Uani 1 1 d .
H7 H 0.2189 0.0734 0.4119 0.092 Uiso 1 1 calc R
C8 C 0.3721(3) -0.02088(16) 0.2585(2) 0.0753(5) Uani 1 1 d .
H8 H 0.3448 -0.0958 0.2693 0.090 Uiso 1 1 calc R
C9 C 0.4870(3) -0.01135(15) 0.15840(18) 0.0701(5) Uani 1 1 d .
H9 H 0.5371 -0.0799 0.1010 0.084 Uiso 1 1 calc R
C10 C 0.5302(2) 0.09928(14) 0.14113(15) 0.0560(4) Uani 1 1 d .
H10 H 0.6097 0.1046 0.0731 0.067 Uiso 1 1 calc R
C11 C 0.79712(17) 0.26775(14) 0.14918(13) 0.0499(3) Uani 1 1 d .
C12 C 1.07456(19) 0.25970(19) 0.0837(2) 0.0730(5) Uani 1 1 d .
H12A H 1.0924 0.1862 0.0302 0.088 Uiso 1 1 calc R
H12B H 1.1104 0.2307 0.1547 0.088 Uiso 1 1 calc R
C13 C 1.1656(2) 0.34348(19) 0.0226(2) 0.0744(5) Uani 1 1 d .
H13A H 1.1322 0.3688 -0.0491 0.112 Uiso 1 1 calc R
H13B H 1.2802 0.2990 0.0019 0.112 Uiso 1 1 calc R
H13C H 1.1437 0.4173 0.0754 0.112 Uiso 1 1 calc R
C14 C 0.30389(18) 0.64317(13) 0.18549(12) 0.0469(3) Uani 1 1 d .
C15 C 0.12348(17) 0.69004(12) 0.23268(12) 0.0451(3) Uani 1 1 d .
C16 C 0.03316(18) 0.62257(14) 0.30663(14) 0.0511(3) Uani 1 1 d .
H16 H 0.0858 0.5438 0.3291 0.061 Uiso 1 1 calc R
C17 C -0.1342(2) 0.67205(17) 0.34672(16) 0.0627(4) Uani 1 1 d .
H17 H -0.1944 0.6258 0.3944 0.075 Uiso 1 1 calc R
C18 C -0.2116(2) 0.78988(19) 0.31608(19) 0.0736(5) Uani 1 1 d .
H18 H -0.3243 0.8234 0.3438 0.088 Uiso 1 1 calc R
C19 C -0.1241(2) 0.85845(18) 0.2448(2) 0.0732(5) Uani 1 1 d .
H19 H -0.1774 0.9385 0.2254 0.088 Uiso 1 1 calc R
C20 C 0.0424(2) 0.80882(15) 0.20207(16) 0.0591(4) Uani 1 1 d .
H20 H 0.1011 0.8548 0.1525 0.071 Uiso 1 1 calc R
C21 C 0.36736(16) 0.57881(12) 0.38137(13) 0.0466(3) Uani 1 1 d .
C22 C 0.3347(3) 0.75652(19) 0.51233(17) 0.0748(5) Uani 1 1 d .
H22A H 0.3905 0.8196 0.5134 0.090 Uiso 1 1 calc R
H22B H 0.3661 0.6946 0.5685 0.090 Uiso 1 1 calc R
C23 C 0.1555(3) 0.8185(3) 0.5495(2) 0.0998(8) Uani 1 1 d .
H23A H 0.1227 0.8701 0.4877 0.150 Uiso 1 1 calc R
H23B H 0.1272 0.8706 0.6230 0.150 Uiso 1 1 calc R
H23C H 0.1009 0.7547 0.5618 0.150 Uiso 1 1 calc R

loop_
_atom_site_aniso_label
_atom_site_aniso_U_11
_atom_site_aniso_U_22
_atom_site_aniso_U_33
_atom_site_aniso_U_23
_atom_site_aniso_U_13
_atom_site_aniso_U_12
O1 0.0399(5) 0.0331(5) 0.0824(7) -0.0005(4) -0.0065(5) -0.0136(4)
O2 0.0682(8) 0.0851(9) 0.0631(7) 0.0288(6) -0.0048(6) -0.0278(7)
O3 0.0384(5) 0.0569(6) 0.0885(8) 0.0120(6) -0.0046(5) -0.0122(5)
O4 0.0524(7) 0.0500(7) 0.1173(11) 0.0197(7) -0.0091(7) -0.0073(5)
O5 0.0716(7) 0.0429(5) 0.0556(6) 0.0062(4) -0.0192(5) -0.0208(5)
O6 0.0779(8) 0.0655(7) 0.0690(7) 0.0307(6) -0.0198(6) -0.0308(6)
C1 0.0430(6) 0.0358(6) 0.0439(6) 0.0014(5) -0.0081(5) -0.0103(5)
C2 0.0425(7) 0.0420(6) 0.0455(7) 0.0048(5) -0.0054(5) -0.0126(5)
C3 0.0418(7) 0.0435(7) 0.0795(10) 0.0009(7) 0.0001(7) -0.0168(6)
C4 0.0413(7) 0.0343(6) 0.0614(8) 0.0035(5) -0.0049(6) -0.0162(5)
C5 0.0473(7) 0.0358(6) 0.0495(7) 0.0051(5) -0.0171(5) -0.0128(5)
C6 0.0656(10) 0.0486(8) 0.0665(10) 0.0035(7) -0.0051(7) -0.0249(7)
C7 0.0823(13) 0.0623(10) 0.0920(14) 0.0209(9) -0.0138(10) -0.0387(10)
C8 0.0968(14) 0.0448(8) 0.1050(15) 0.0215(9) -0.0473(12) -0.0348(9)
C9 0.0933(13) 0.0377(7) 0.0843(12) -0.0032(7) -0.0411(11) -0.0123(8)
C10 0.0659(9) 0.0433(7) 0.0581(8) -0.0012(6) -0.0201(7) -0.0121(7)
C11 0.0438(7) 0.0518(8) 0.0488(7) 0.0101(6) -0.0063(6) -0.0116(6)
C12 0.0409(8) 0.0738(11) 0.0929(13) 0.0192(10) -0.0081(8) -0.0079(7)
C13 0.0458(9) 0.0747(12) 0.0948(14) 0.0060(10) -0.0053(8) -0.0177(8)
C14 0.0533(8) 0.0431(7) 0.0452(7) 0.0037(5) -0.0083(6) -0.0196(6)
C15 0.0509(7) 0.0419(7) 0.0444(7) 0.0047(5) -0.0140(5) -0.0158(6)
C16 0.0488(7) 0.0447(7) 0.0568(8) 0.0100(6) -0.0101(6) -0.0126(6)
C17 0.0496(8) 0.0664(10) 0.0670(10) 0.0124(8) -0.0076(7) -0.0163(7)
C18 0.0504(9) 0.0728(11) 0.0854(13) 0.0082(9) -0.0155(8) -0.0025(8)
C19 0.0687(11) 0.0553(9) 0.0926(13) 0.0175(9) -0.0323(10) -0.0051(8)
C20 0.0667(10) 0.0510(8) 0.0665(9) 0.0173(7) -0.0260(8) -0.0209(7)
C21 0.0418(7) 0.0392(6) 0.0593(8) 0.0135(6) -0.0145(6) -0.0121(5)
C22 0.0951(14) 0.0739(12) 0.0601(10) -0.0032(8) -0.0290(10) -0.0255(10)
C23 0.1063(18) 0.0952(16) 0.0756(14) -0.0118(12) -0.0068(12) -0.0115(14)

loop_
_atom_type_symbol
_atom_type_description
_atom_type_scat_dispersion_real
_atom_type_scat_dispersion_imag
_atom_type_scat_source
C C 0.0033 0.0016 'International Tables Vol C Tables 4.2.6.8 and 6.1.1.4'
H H 0.0000 0.0000 'International Tables Vol C Tables 4.2.6.8 and 6.1.1.4'
N N 0.0061 0.0033 'International Tables Vol C Tables 4.2.6.8 and 6.1.1.4'
O O 0.0106 0.0060 'International Tables Vol C Tables 4.2.6.8 and 6.1.1.4'

loop_
_geom_angle_atom_site_label_1
_geom_angle_atom_site_label_2
_geom_angle_atom_site_label_3
_geom_angle
C1 O1 C4 107.93(10)
C11 O3 C12 116.41(13)
C21 O5 C22 117.64(13)
C2 C1 O1 113.06(11)
C2 C1 C5 134.74(12)
O1 C1 C5 112.17(11)
C1 C2 C11 127.04(13)
C1 C2 C3 109.24(12)
C11 C2 C3 123.72(12)
C2 C3 C4 101.56(10)
C2 C3 H3A 111.5
C4 C3 H3A 111.5
C2 C3 H3B 111.5
C4 C3 H3B 111.5
H3A C3 H3B 109.3
O1 C4 C21 107.29(11)
O1 C4 C3 105.67(10)
C21 C4 C3 112.04(12)
O1 C4 C14 108.90(11)
C21 C4 C14 109.36(10)
C3 C4 C14 113.30(12)
C10 C5 C6 119.42(13)
C10 C5 C1 122.28(13)
C6 C5 C1 118.30(12)
C7 C6 C5 120.26(16)
C7 C6 H6 119.9
C5 C6 H6 119.9
C8 C7 C6 120.04(19)
C8 C7 H7 120.0
C6 C7 H7 120.0
C9 C8 C7 120.00(15)
C9 C8 H8 120.0
C7 C8 H8 120.0
C8 C9 C10 120.82(16)
C8 C9 H9 119.6
C10 C9 H9 119.6
C5 C10 C9 119.44(16)
C5 C10 H10 120.3
C9 C10 H10 120.3
O4 C11 O3 123.16(14)
O4 C11 C2 126.61(14)
O3 C11 C2 110.23(12)
O3 C12 C13 107.24(14)
O3 C12 H12A 110.3
C13 C12 H12A 110.3
O3 C12 H12B 110.3
C13 C12 H12B 110.3
H12A C12 H12B 108.5
C12 C13 H13A 109.5
C12 C13 H13B 109.5
H13A C13 H13B 109.5
C12 C13 H13C 109.5
H13A C13 H13C 109.5
H13B C13 H13C 109.5
O2 C14 C15 121.48(14)
O2 C14 C4 119.07(13)
C15 C14 C4 119.33(11)
C20 C15 C16 118.87(14)
C20 C15 C14 117.56(13)
C16 C15 C14 123.56(12)
C17 C16 C15 120.29(14)
C17 C16 H16 119.9
C15 C16 H16 119.9
C18 C17 C16 119.88(16)
C18 C17 H17 120.1
C16 C17 H17 120.1
C19 C18 C17 120.54(17)
C19 C18 H18 119.7
C17 C18 H18 119.7
C18 C19 C20 120.09(16)
C18 C19 H19 120.0
C20 C19 H19 120.0
C19 C20 C15 120.31(16)
C19 C20 H20 119.8
C15 C20 H20 119.8
O6 C21 O5 125.88(15)
O6 C21 C4 124.93(13)
O5 C21 C4 109.18(11)
O5 C22 C23 109.89(16)
O5 C22 H22A 109.7
C23 C22 H22A 109.7
O5 C22 H22B 109.7
C23 C22 H22B 109.7
H22A C22 H22B 108.2
C22 C23 H23A 109.5
C22 C23 H23B 109.5
H23A C23 H23B 109.5
C22 C23 H23C 109.5
H23A C23 H23C 109.5
H23B C23 H23C 109.5

loop_
_geom_bond_atom_site_label_1
_geom_bond_atom_site_label_2
_geom_bond_distance
O1 C1 1.3750(16)
O1 C4 1.4426(15)
O2 C14 1.2052(17)
O3 C11 1.3291(18)
O3 C12 1.4555(19)
O4 C11 1.1976(19)
O5 C21 1.3297(16)
O5 C22 1.454(2)
O6 C21 1.1917(17)
C1 C2 1.3356(18)
C1 C5 1.4696(17)
C2 C11 1.4650(19)
C2 C3 1.5043(19)
C3 C4 1.5368(19)
C3 H3A 0.9700
C3 H3B 0.9700
C4 C21 1.527(2)
C4 C14 1.549(2)
C5 C10 1.382(2)
C5 C6 1.388(2)
C6 C7 1.378(2)
C6 H6 0.9300
C7 C8 1.374(3)
C7 H7 0.9300
C8 C9 1.364(3)
C8 H8 0.9300
C9 C10 1.387(2)
C9 H9 0.9300
C10 H10 0.9300
C12 C13 1.472(3)
C12 H12A 0.9700
C12 H12B 0.9700
C13 H13A 0.9600
C13 H13B 0.9600
C13 H13C 0.9600
C14 C15 1.488(2)
C15 C20 1.392(2)
C15 C16 1.3926(19)
C16 C17 1.380(2)
C16 H16 0.9300
C17 C18 1.375(2)
C17 H17 0.9300
C18 C19 1.372(3)
C18 H18 0.9300
C19 C20 1.377(3)
C19 H19 0.9300
C20 H20 0.9300
C22 C23 1.486(3)
C22 H22A 0.9700
C22 H22B 0.9700
C23 H23A 0.9600
C23 H23B 0.9600
C23 H23C 0.9600
